data_7718509
loop_
_publ_author_name
'Barbosa, Guilherme A.'
'Carneiro Neto, Jos&#xe9; Severiano'
'Stoeberl, Bruno J.'
'Wisbeck, Sarita'
'Giese, Siddhartha O. K.'
'Yokaichiya, Fabiano'
'Costa, Daniel da S'
'Barison, Andersson'
'Ribeiro, Ronny R.'
'Piovan, Leandro'
'Hughes, David L.'
'Briganti, Matteo'
'Poneti, Giordano'
'Nunes, Giovana G.'
'Santana, Francielli S.'
'Soares, Ja&#xed;sa F'

_publ_section_title
;
 High-yield synthesis of heavy rare earth(III) anhydrous solvates: known,
 new, and unexpected products.
;
_journal_issue 20
_journal_name_full 'Dalton transactions (Cambridge, England : 2003)'
_journal_page_first 8251
_journal_page_last 8269
_journal_paper_doi 10.1039/d5dt00254k
_journal_volume 54
_journal_year 2025
_chemical_formula_moiety 'C40 H80 Cl8 Gd4 O14, 3(C4 H8 O)'
_chemical_formula_structural '[{(thf)2Cl2Gd(Cl)2(O2)Gd(thf)3}2].3thf'
_chemical_formula_sum 'C52 H104 Cl8 Gd4 O17'
_chemical_formula_weight 1913.95
_space_group_crystal_system monoclinic
_space_group_IT_number 14
_space_group_name_Hall '-P 2yn'
_space_group_name_H-M_alt 'P 1 21/n 1'
_atom_sites_solution_hydrogens geom
_atom_sites_solution_primary 'intrinsic phasing'
_atom_sites_solution_secondary difmap
_audit_creation_method SHELXL-2018/3
_audit_update_record
;
2025-03-12 deposited with the CCDC.	2025-04-07 downloaded from the CCDC.
;
_cell_angle_alpha 90
_cell_angle_beta 97.715(4)
_cell_angle_gamma 90
_cell_formula_units_Z 2
_cell_length_a 13.2553(11)
_cell_length_b 10.9651(9)
_cell_length_c 24.264(2)
_cell_measurement_reflns_used 9282
_cell_measurement_temperature 100(2)
_cell_measurement_theta_max 30.57
_cell_measurement_theta_min 3.07
_cell_volume 3494.7(5)
_computing_cell_refinement 'Bruker SAINT'
_computing_data_collection 'Bruker APEX3 (2015)'
_computing_data_reduction 'Bruker SAINT'
_computing_molecular_graphics 'Diamond (H. Putz & K. Brandenburg, 2006, v. 4.6.4)'
_computing_publication_material 'SHELXL-2014/7 (Sheldrick, 2015) and WINGX (Farrugia, 2012)'
_computing_structure_refinement 'SHELXL-2018/3 (Sheldrick, 2015b)'
_computing_structure_solution 'SHELXT-2015 (Sheldrick 2015a)'
_diffrn_ambient_temperature 100(2)
_diffrn_detector_area_resol_mean 10.4167
_diffrn_measured_fraction_theta_full 0.996
_diffrn_measured_fraction_theta_max 0.997
_diffrn_measurement_device_type 'Bruker D8 Venture/Photon 100 CMOS'
_diffrn_measurement_method '\f and \w scans'
_diffrn_radiation_monochromator graphite
_diffrn_radiation_type MoK\a
_diffrn_radiation_wavelength 0.71073
_diffrn_reflns_av_R_equivalents 0.0645
_diffrn_reflns_av_unetI/netI 0.0154
_diffrn_reflns_Laue_measured_fraction_full 0.996
_diffrn_reflns_Laue_measured_fraction_max 0.997
_diffrn_reflns_limit_h_max 17
_diffrn_reflns_limit_h_min -17
_diffrn_reflns_limit_k_max 14
_diffrn_reflns_limit_k_min -14
_diffrn_reflns_limit_l_max 31
_diffrn_reflns_limit_l_min -31
_diffrn_reflns_number 250280
_diffrn_reflns_point_group_measured_fraction_full 0.996
_diffrn_reflns_point_group_measured_fraction_max 0.997
_diffrn_reflns_theta_full 25.242
_diffrn_reflns_theta_max 27.499
_diffrn_reflns_theta_min 3.616
_diffrn_source 'fine-focus sealed tube'
_exptl_absorpt_coefficient_mu 4.111
_exptl_absorpt_correction_T_max 0.7461
_exptl_absorpt_correction_T_min 0.5800
_exptl_absorpt_correction_type multi-scan
_exptl_absorpt_process_details
;
SADABS-2012/1 - Bruker AXS area detector scaling and absorption correction 
;
_exptl_crystal_colour colorless
_exptl_crystal_density_diffrn 1.819
_exptl_crystal_description block
_exptl_crystal_F_000 1888
_exptl_crystal_size_max 0.236
_exptl_crystal_size_mid 0.112
_exptl_crystal_size_min 0.102
_refine_diff_density_max 1.039
_refine_diff_density_min -0.756
_refine_diff_density_rms 0.106
_refine_ls_extinction_method none
_refine_ls_goodness_of_fit_ref 1.135
_refine_ls_hydrogen_treatment constr
_refine_ls_matrix_type full
_refine_ls_number_parameters 377
_refine_ls_number_reflns 8011
_refine_ls_number_restraints 4
_refine_ls_restrained_S_all 1.136
_refine_ls_R_factor_all 0.0272
_refine_ls_R_factor_gt 0.0222
_refine_ls_shift/su_max 0.002
_refine_ls_shift/su_mean 0.000
_refine_ls_structure_factor_coef Fsqd
_refine_ls_weighting_details 'w=1/[\s^2^(Fo^2^)+(0.0159P)^2^+9.0321P] where P=(Fo^2^+2Fc^2^)/3'
_refine_ls_weighting_scheme calc
_refine_ls_wR_factor_gt 0.0481
_refine_ls_wR_factor_ref 0.0493
_reflns_Friedel_coverage 0.000
_reflns_number_gt 7290
_reflns_number_total 8011
_reflns_threshold_expression 'I > 2\s(I)'
_cod_data_source_file d5dt00254k2.cif
_cod_data_source_block Gd-tetranuclear
_cod_depositor_comments 'Adding full bibliography for 7718498--7718510.cif.'
_cod_original_cell_volume 3494.8(5)
_cod_original_sg_symbol_H-M 'P 21/n'
_cod_database_code 7718509
_shelx_shelxl_version_number 2018/3
_shelx_space_group_comment
;
The symmetry employed for this shelxl refinement is uniquely defined
by the following loop, which should always be used as a source of
symmetry information in preference to the above space-group names.
They are only intended as comments.
;
_shelx_estimated_absorpt_t_min 0.444
_shelx_estimated_absorpt_t_max 0.679

loop_
_space_group_symop_operation_xyz
'x, y, z'
'-x+1/2, y+1/2, -z+1/2'
'-x, -y, -z'
'x-1/2, -y-1/2, z-1/2'

loop_
_atom_site_label
_atom_site_type_symbol
_atom_site_fract_x
_atom_site_fract_y
_atom_site_fract_z
_atom_site_U_iso_or_equiv
_atom_site_adp_type
_atom_site_occupancy
_atom_site_site_symmetry_order
_atom_site_calc_flag
_atom_site_refinement_flags_posn
_atom_site_refinement_flags_adp
_atom_site_refinement_flags_occupancy
_atom_site_disorder_assembly
_atom_site_disorder_group
Gd1 Gd 0.38787(2) 0.34568(2) 0.37711(2) 0.01114(4) Uani 1 1 d . . . . .
Gd2 Gd 0.61835(2) 0.50594(2) 0.47271(2) 0.01009(4) Uani 1 1 d . . . . .
Cl1 Cl 0.42648(6) 0.11397(6) 0.40486(3) 0.02059(15) Uani 1 1 d . . . . .
Cl2 Cl 0.23575(5) 0.37726(7) 0.44808(3) 0.01653(14) Uani 1 1 d . . . . .
Cl3 Cl 0.32470(6) 0.54106(7) 0.31615(3) 0.02086(15) Uani 1 1 d . . . . .
Cl4 Cl 0.59390(5) 0.38925(7) 0.36852(3) 0.01628(14) Uani 1 1 d . . . . .
O1 O 0.22969(16) 0.2511(2) 0.33030(9) 0.0195(4) Uani 1 1 d . . . . .
O2 O 0.41788(17) 0.2754(2) 0.28326(8) 0.0194(4) Uani 1 1 d . . . . .
O3 O 0.69861(16) 0.31777(18) 0.50750(9) 0.0165(4) Uani 1 1 d . . . . .
O4 O 0.60345(16) 0.69664(18) 0.42361(8) 0.0165(4) Uani 1 1 d . . . . .
O5 O 0.78267(16) 0.52038(19) 0.43213(9) 0.0196(5) Uani 1 1 d . . . . .
O8 O 0.44210(15) 0.50133(17) 0.44001(8) 0.0127(4) Uani 1 1 d . . . . .
O9 O 0.47151(15) 0.37873(17) 0.46730(8) 0.0126(4) Uani 1 1 d . . . . .
C1 C 0.1798(2) 0.1468(3) 0.35081(15) 0.0251(7) Uani 1 1 d . . . . .
H1A H 0.200299 0.136504 0.391304 0.030 Uiso 1 1 calc R U . . .
H1B H 0.196751 0.071431 0.331554 0.030 Uiso 1 1 calc R U . . .
C2 C 0.0681(3) 0.1751(4) 0.33827(16) 0.0347(9) Uani 1 1 d . . . . .
H2A H 0.045412 0.227553 0.367428 0.042 Uiso 1 1 calc R U . . .
H2B H 0.026976 0.099435 0.334973 0.042 Uiso 1 1 calc R U . . .
C3 C 0.0606(3) 0.2416(5) 0.28308(16) 0.0395(10) Uani 1 1 d . . . . .
H3A H 0.043856 0.184140 0.251695 0.047 Uiso 1 1 calc R U . . .
H3B H 0.007516 0.305630 0.280716 0.047 Uiso 1 1 calc R U . . .
C4 C 0.1645(3) 0.2972(3) 0.28206(16) 0.0325(8) Uani 1 1 d . . . . .
H4A H 0.191858 0.273893 0.247528 0.039 Uiso 1 1 calc R U . . .
H4B H 0.160430 0.387309 0.283606 0.039 Uiso 1 1 calc R U . . .
C5 C 0.4231(3) 0.1498(3) 0.26605(14) 0.0275(7) Uani 1 1 d . . . . .
H5A H 0.360315 0.105559 0.271852 0.033 Uiso 1 1 calc R U . . .
H5B H 0.482210 0.108327 0.287429 0.033 Uiso 1 1 calc R U . . .
C6 C 0.4346(3) 0.1543(4) 0.20468(15) 0.0341(9) Uani 1 1 d . . . . .
H6A H 0.476118 0.085115 0.194156 0.041 Uiso 1 1 calc R U . . .
H6B H 0.367428 0.152692 0.181288 0.041 Uiso 1 1 calc R U . . .
C7 C 0.4882(4) 0.2745(4) 0.19911(17) 0.0405(10) Uani 1 1 d . . . . .
H7A H 0.562824 0.265620 0.208607 0.049 Uiso 1 1 calc R U . . .
H7B H 0.472887 0.307190 0.160865 0.049 Uiso 1 1 calc R U . . .
C8 C 0.4457(3) 0.3544(3) 0.23967(14) 0.0293(8) Uani 1 1 d . . . . .
H8A H 0.497148 0.414907 0.255384 0.035 Uiso 1 1 calc R U . . .
H8B H 0.385208 0.398607 0.221380 0.035 Uiso 1 1 calc R U . . .
C9 C 0.6774(3) 0.1979(3) 0.48244(15) 0.0275(7) Uani 1 1 d . . . . .
H9A H 0.711923 0.188909 0.448948 0.033 Uiso 1 1 calc R U . . .
H9B H 0.603238 0.187292 0.471438 0.033 Uiso 1 1 calc R U . . .
C10 C 0.7164(4) 0.1061(3) 0.52509(17) 0.0457(11) Uani 1 1 d . . . . .
H10A H 0.782210 0.072119 0.517305 0.055 Uiso 1 1 calc R U . . .
H10B H 0.667151 0.038443 0.526039 0.055 Uiso 1 1 calc R U . . .
C11 C 0.7294(5) 0.1756(4) 0.57956(18) 0.0580(15) Uani 1 1 d . . . . .
H11A H 0.666544 0.172235 0.597380 0.070 Uiso 1 1 calc R U . . .
H11B H 0.786621 0.142093 0.605595 0.070 Uiso 1 1 calc R U . . .
C12 C 0.7512(3) 0.3017(3) 0.56336(14) 0.0298(8) Uani 1 1 d . . . . .
H12A H 0.725983 0.360838 0.589151 0.036 Uiso 1 1 calc R U . . .
H12B H 0.825354 0.313818 0.564018 0.036 Uiso 1 1 calc R U . . .
C13 C 0.5720(3) 0.7109(3) 0.36378(13) 0.0203(6) Uani 1 1 d . . . . .
H13A H 0.503970 0.674461 0.352793 0.024 Uiso 1 1 calc R U . . .
H13B H 0.621313 0.670772 0.342426 0.024 Uiso 1 1 calc R U . . .
C14 C 0.5692(3) 0.8478(3) 0.35301(13) 0.0234(7) Uani 1 1 d . . . . .
H14A H 0.498551 0.879095 0.349360 0.028 Uiso 1 1 calc R U . . .
H14B H 0.598801 0.867725 0.318754 0.028 Uiso 1 1 calc R U . . .
C15 C 0.6335(3) 0.9011(3) 0.40423(13) 0.0219(7) Uani 1 1 d . . . . .
H15A H 0.706923 0.899011 0.400466 0.026 Uiso 1 1 calc R U . . .
H15B H 0.613290 0.986128 0.411131 0.026 Uiso 1 1 calc R U . . .
C16 C 0.6089(3) 0.8166(3) 0.44970(13) 0.0208(6) Uani 1 1 d . . . . .
H16A H 0.662935 0.819104 0.482071 0.025 Uiso 1 1 calc R U . . .
H16B H 0.543076 0.838597 0.462110 0.025 Uiso 1 1 calc R U . . .
C17 C 0.8494(2) 0.4174(3) 0.42775(15) 0.0246(7) Uani 1 1 d . . . . .
H17A H 0.815964 0.356462 0.401241 0.029 Uiso 1 1 calc R U . . .
H17B H 0.867072 0.377776 0.464446 0.029 Uiso 1 1 calc R U . . .
C18 C 0.9443(3) 0.4675(3) 0.40713(15) 0.0280(8) Uani 1 1 d . . . . .
H18A H 0.937929 0.466447 0.366012 0.034 Uiso 1 1 calc R U . . .
H18B H 1.005760 0.421153 0.422566 0.034 Uiso 1 1 calc R U . . .
C19 C 0.9474(2) 0.5971(3) 0.42943(15) 0.0266(7) Uani 1 1 d . . . . .
H19A H 0.977015 0.599877 0.469089 0.032 Uiso 1 1 calc R U . . .
H19B H 0.986965 0.651330 0.407744 0.032 Uiso 1 1 calc R U . . .
C20 C 0.8357(2) 0.6322(3) 0.42193(13) 0.0208(6) Uani 1 1 d . . . . .
H20A H 0.822584 0.696261 0.448818 0.025 Uiso 1 1 calc R U . . .
H20B H 0.813830 0.662445 0.383749 0.025 Uiso 1 1 calc R U . . .
O6 O 0.7464(3) 0.1768(2) 0.23037(11) 0.0458(8) Uani 1 1 d . . . . .
C21 C 0.7406(3) 0.0461(3) 0.23330(15) 0.0338(9) Uani 1 1 d . . . . .
H21A H 0.773414 0.007976 0.203275 0.041 Uiso 1 1 calc R U . . .
H21B H 0.668738 0.018986 0.229724 0.041 Uiso 1 1 calc R U . . .
C22 C 0.7961(3) 0.0122(3) 0.28949(15) 0.0288(8) Uani 1 1 d . . . . .
H22A H 0.870563 0.008336 0.289018 0.035 Uiso 1 1 calc R U . . .
H22B H 0.771972 -0.066722 0.302601 0.035 Uiso 1 1 calc R U . . .
C23 C 0.7670(3) 0.1182(3) 0.32506(15) 0.0327(8) Uani 1 1 d . . . . .
H23A H 0.699759 0.104442 0.337449 0.039 Uiso 1 1 calc R U . . .
H23B H 0.818628 0.130465 0.358063 0.039 Uiso 1 1 calc R U . . .
C24 C 0.7640(3) 0.2256(3) 0.28559(16) 0.0306(8) Uani 1 1 d . . . . .
H24A H 0.708669 0.282382 0.291893 0.037 Uiso 1 1 calc R U . . .
H24B H 0.829441 0.270437 0.291382 0.037 Uiso 1 1 calc R U . . .
O7 O -0.0546(8) 0.0707(10) 0.4504(4) 0.095(3) Uani 0.5 1 d D . P A -1
C25 C -0.0433(13) -0.0581(12) 0.4544(6) 0.081(4) Uani 0.5 1 d D . P A -1
H25A H 0.009994 -0.084862 0.432101 0.097 Uiso 0.5 1 calc R U P A -1
H25B H -0.108083 -0.097878 0.439013 0.097 Uiso 0.5 1 calc R U P A -1
C26 C -0.0142(16) -0.0968(14) 0.5147(6) 0.055(3) Uani 0.5 1 d D . P A -1
H26A H -0.073329 -0.130148 0.530648 0.067 Uiso 0.5 1 calc R U P A -1
H26B H 0.041272 -0.157925 0.518455 0.067 Uiso 0.5 1 calc R U P A -1
C27 C 0.0210(11) 0.0227(10) 0.5417(5) 0.055(3) Uani 0.5 1 d D . P A -1
H27A H 0.090731 0.015214 0.561859 0.067 Uiso 0.5 1 calc R U P A -1
H27B H -0.025365 0.049466 0.568095 0.067 Uiso 0.5 1 calc R U P A -1
C28 C 0.0186(18) 0.111(2) 0.4939(8) 0.081(4) Uani 0.5 1 d D . P A -1
H28A H 0.000641 0.193880 0.505949 0.097 Uiso 0.5 1 calc R U P A -1
H28B H 0.086330 0.115355 0.481108 0.097 Uiso 0.5 1 calc R U P A -1

loop_
_atom_site_aniso_label
_atom_site_aniso_U_11
_atom_site_aniso_U_22
_atom_site_aniso_U_33
_atom_site_aniso_U_23
_atom_site_aniso_U_13
_atom_site_aniso_U_12
Gd1 0.01289(7) 0.00950(6) 0.01048(7) -0.00100(5) -0.00049(5) -0.00063(5)
Gd2 0.01051(6) 0.00869(6) 0.01101(7) -0.00074(5) 0.00128(5) -0.00053(5)
Cl1 0.0266(4) 0.0115(3) 0.0221(4) -0.0005(3) -0.0027(3) 0.0007(3)
Cl2 0.0134(3) 0.0196(3) 0.0164(3) -0.0033(3) 0.0013(3) -0.0033(3)
Cl3 0.0256(4) 0.0160(3) 0.0197(4) 0.0039(3) -0.0021(3) 0.0022(3)
Cl4 0.0152(3) 0.0197(3) 0.0143(3) -0.0046(3) 0.0032(3) -0.0016(3)
O1 0.0173(10) 0.0206(11) 0.0186(11) -0.0001(9) -0.0050(8) -0.0052(9)
O2 0.0280(12) 0.0182(11) 0.0123(10) -0.0040(8) 0.0035(9) -0.0030(9)
O3 0.0202(10) 0.0097(9) 0.0181(10) -0.0009(8) -0.0025(8) 0.0038(8)
O4 0.0264(11) 0.0097(9) 0.0133(10) 0.0011(8) 0.0020(8) -0.0029(8)
O5 0.0154(10) 0.0178(11) 0.0270(12) -0.0061(9) 0.0079(9) -0.0029(8)
O8 0.0163(10) 0.0080(9) 0.0130(9) 0.0029(7) -0.0009(8) 0.0012(8)
O9 0.0150(10) 0.0078(9) 0.0145(10) 0.0026(7) 0.0001(8) 0.0018(7)
C1 0.0231(16) 0.0229(16) 0.0282(17) -0.0045(14) -0.0005(13) -0.0090(13)
C2 0.0216(17) 0.048(2) 0.035(2) -0.0083(18) 0.0046(15) -0.0077(16)
C3 0.0188(17) 0.068(3) 0.030(2) -0.0033(19) -0.0030(15) 0.0008(18)
C4 0.0285(18) 0.0295(18) 0.034(2) 0.0059(16) -0.0166(15) -0.0045(15)
C5 0.038(2) 0.0195(16) 0.0268(18) -0.0088(14) 0.0103(15) -0.0011(14)
C6 0.041(2) 0.038(2) 0.0269(18) -0.0148(16) 0.0155(16) -0.0147(17)
C7 0.054(3) 0.039(2) 0.032(2) -0.0053(17) 0.0194(19) -0.0102(19)
C8 0.044(2) 0.0291(18) 0.0165(16) 0.0016(14) 0.0091(15) -0.0070(16)
C9 0.0346(19) 0.0140(15) 0.0309(18) -0.0063(14) -0.0066(15) 0.0007(14)
C10 0.086(4) 0.0131(16) 0.035(2) 0.0027(15) -0.002(2) 0.0006(19)
C11 0.109(4) 0.029(2) 0.031(2) 0.0102(18) -0.011(2) -0.021(2)
C12 0.044(2) 0.0205(16) 0.0211(17) 0.0008(13) -0.0088(15) 0.0043(15)
C13 0.0290(17) 0.0152(15) 0.0155(14) 0.0016(12) -0.0009(12) -0.0020(12)
C14 0.0332(18) 0.0158(15) 0.0200(16) 0.0029(12) -0.0009(13) 0.0003(13)
C15 0.0314(18) 0.0118(14) 0.0224(16) 0.0009(12) 0.0029(13) -0.0025(12)
C16 0.0345(18) 0.0105(13) 0.0175(15) 0.0003(11) 0.0036(13) 0.0014(12)
C17 0.0166(15) 0.0271(17) 0.0310(18) -0.0028(14) 0.0069(13) 0.0030(13)
C18 0.0201(16) 0.040(2) 0.0255(17) 0.0042(15) 0.0074(14) 0.0038(15)
C19 0.0170(16) 0.038(2) 0.0248(17) 0.0076(15) 0.0031(13) -0.0081(14)
C20 0.0198(15) 0.0230(16) 0.0202(15) -0.0001(12) 0.0048(12) -0.0065(13)
O6 0.089(2) 0.0258(14) 0.0265(14) 0.0035(11) 0.0220(15) 0.0174(15)
C21 0.049(2) 0.0256(18) 0.0286(19) -0.0019(15) 0.0114(17) 0.0063(17)
C22 0.0316(19) 0.0213(17) 0.0328(19) -0.0012(14) 0.0028(15) 0.0031(14)
C23 0.045(2) 0.0273(19) 0.0247(18) -0.0030(15) 0.0028(16) 0.0033(16)
C24 0.036(2) 0.0218(17) 0.037(2) -0.0016(15) 0.0155(16) 0.0006(15)
O7 0.110(8) 0.098(8) 0.073(6) 0.016(6) 0.000(6) -0.028(7)
C25 0.087(8) 0.078(8) 0.074(7) -0.011(6) 0.003(7) -0.043(7)
C26 0.073(7) 0.038(5) 0.050(5) 0.003(4) -0.010(5) 0.013(4)
C27 0.073(7) 0.038(5) 0.050(5) 0.003(4) -0.010(5) 0.013(4)
C28 0.087(8) 0.078(8) 0.074(7) -0.011(6) 0.003(7) -0.043(7)

loop_
_atom_type_symbol
_atom_type_description
_atom_type_scat_dispersion_real
_atom_type_scat_dispersion_imag
_atom_type_scat_source
C C 0.0033 0.0016 'International Tables Vol C Tables 4.2.6.8 and 6.1.1.4'
H H 0.0000 0.0000 'International Tables Vol C Tables 4.2.6.8 and 6.1.1.4'
O O 0.0106 0.0060 'International Tables Vol C Tables 4.2.6.8 and 6.1.1.4'
Cl Cl 0.1484 0.1585 'International Tables Vol C Tables 4.2.6.8 and 6.1.1.4'
Gd Gd -0.1653 3.9035 'International Tables Vol C Tables 4.2.6.8 and 6.1.1.4'

loop_
_geom_angle_atom_site_label_1
_geom_angle_atom_site_label_2
_geom_angle_atom_site_label_3
_geom_angle
_geom_angle_site_symmetry_1
_geom_angle_site_symmetry_3
_geom_angle_publ_flag
O8 Gd1 O9 38.04(6) . . ?
O8 Gd1 O1 140.63(7) . . ?
O9 Gd1 O1 139.34(7) . . ?
O8 Gd1 O2 138.71(7) . . ?
O9 Gd1 O2 142.09(7) . . ?
O1 Gd1 O2 71.31(7) . . ?
O8 Gd1 Cl1 120.01(5) . . ?
O9 Gd1 Cl1 81.99(5) . . ?
O1 Gd1 Cl1 80.70(5) . . ?
O2 Gd1 Cl1 83.50(5) . . ?
O8 Gd1 Cl3 79.76(5) . . ?
O9 Gd1 Cl3 117.79(5) . . ?
O1 Gd1 Cl3 84.18(5) . . ?
O2 Gd1 Cl3 79.54(5) . . ?
Cl1 Gd1 Cl3 160.17(2) . . ?
O8 Gd1 Cl4 72.98(5) . . ?
O9 Gd1 Cl4 72.56(5) . . ?
O1 Gd1 Cl4 144.09(5) . . ?
O2 Gd1 Cl4 73.02(5) . . ?
Cl1 Gd1 Cl4 91.45(2) . . ?
Cl3 Gd1 Cl4 93.33(2) . . ?
O8 Gd1 Cl2 72.33(5) . . ?
O9 Gd1 Cl2 72.59(5) . . ?
O1 Gd1 Cl2 72.72(5) . . ?
O2 Gd1 Cl2 143.73(5) . . ?
Cl1 Gd1 Cl2 95.22(2) . . ?
Cl3 Gd1 Cl2 92.44(2) . . ?
Cl4 Gd1 Cl2 143.15(2) . . ?
O8 Gd1 Gd2 32.22(5) . . ?
O9 Gd1 Gd2 32.82(5) . . ?
O1 Gd1 Gd2 170.97(5) . . ?
O2 Gd1 Gd2 117.72(5) . . ?
Cl1 Gd1 Gd2 99.630(17) . . ?
Cl3 Gd1 Gd2 97.316(18) . . ?
Cl4 Gd1 Gd2 44.867(15) . . ?
Cl2 Gd1 Gd2 98.296(16) . . ?
O8 Gd1 Gd2 31.87(5) . 3_666 ?
O9 Gd1 Gd2 32.03(5) . 3_666 ?
O1 Gd1 Gd2 117.95(5) . 3_666 ?
O2 Gd1 Gd2 170.23(5) . 3_666 ?
Cl1 Gd1 Gd2 100.638(18) . 3_666 ?
Cl3 Gd1 Gd2 97.748(18) . 3_666 ?
Cl4 Gd1 Gd2 97.909(15) . 3_666 ?
Cl2 Gd1 Gd2 45.245(14) . 3_666 ?
Gd2 Gd1 Gd2 53.055(6) . 3_666 ?
O8 Gd2 O8 82.03(7) 3_666 . ?
O8 Gd2 O9 37.63(6) 3_666 3_666 ?
O8 Gd2 O9 70.22(7) . 3_666 ?
O8 Gd2 O9 69.95(7) 3_666 . ?
O8 Gd2 O9 37.48(6) . . ?
O9 Gd2 O9 82.64(7) 3_666 . ?
O8 Gd2 O4 117.29(7) 3_666 . ?
O8 Gd2 O4 80.82(7) . . ?
O9 Gd2 O4 79.93(7) 3_666 . ?
O9 Gd2 O4 118.03(7) . . ?
O8 Gd2 O3 81.07(7) 3_666 . ?
O8 Gd2 O3 117.83(7) . . ?
O9 Gd2 O3 118.34(7) 3_666 . ?
O9 Gd2 O3 80.67(7) . . ?
O4 Gd2 O3 156.66(7) . . ?
O8 Gd2 O5 140.26(7) 3_666 . ?
O8 Gd2 O5 137.66(7) . . ?
O9 Gd2 O5 137.86(7) 3_666 . ?
O9 Gd2 O5 139.43(7) . . ?
O4 Gd2 O5 76.63(7) . . ?
O3 Gd2 O5 80.03(7) . . ?
O8 Gd2 Cl4 141.05(5) 3_666 . ?
O8 Gd2 Cl4 72.50(5) . . ?
O9 Gd2 Cl4 142.08(5) 3_666 . ?
O9 Gd2 Cl4 71.92(5) . . ?
O4 Gd2 Cl4 87.61(5) . . ?
O3 Gd2 Cl4 85.30(5) . . ?
O5 Gd2 Cl4 71.21(5) . . ?
O8 Gd2 Cl2 72.01(5) 3_666 3_666 ?
O8 Gd2 Cl2 142.04(5) . 3_666 ?
O9 Gd2 Cl2 72.32(5) 3_666 3_666 ?
O9 Gd2 Cl2 141.02(5) . 3_666 ?
O4 Gd2 Cl2 86.92(5) . 3_666 ?
O3 Gd2 Cl2 85.47(5) . 3_666 ?
O5 Gd2 Cl2 71.92(5) . 3_666 ?
Cl4 Gd2 Cl2 143.00(2) . 3_666 ?
O8 Gd2 Gd2 41.02(5) 3_666 3_666 ?
O8 Gd2 Gd2 41.01(5) . 3_666 ?
O9 Gd2 Gd2 41.50(5) 3_666 3_666 ?
O9 Gd2 Gd2 41.14(5) . 3_666 ?
O4 Gd2 Gd2 101.42(5) . 3_666 ?
O3 Gd2 Gd2 101.92(5) . 3_666 ?
O5 Gd2 Gd2 178.00(5) . 3_666 ?
Cl4 Gd2 Gd2 108.423(16) . 3_666 ?
Cl2 Gd2 Gd2 108.532(16) 3_666 3_666 ?
O8 Gd2 Gd1 100.42(5) 3_666 . ?
O8 Gd2 Gd1 31.80(5) . . ?
O9 Gd2 Gd1 100.58(5) 3_666 . ?
O9 Gd2 Gd1 32.21(5) . . ?
O4 Gd2 Gd1 95.14(5) . . ?
O3 Gd2 Gd1 95.38(5) . . ?
O5 Gd2 Gd1 115.89(5) . . ?
Cl4 Gd2 Gd1 44.758(15) . . ?
Cl2 Gd2 Gd1 172.186(15) 3_666 . ?
Gd2 Gd2 Gd1 63.680(7) 3_666 . ?
O8 Gd2 Gd1 31.47(5) 3_666 3_666 ?
O8 Gd2 Gd1 100.02(5) . 3_666 ?
O9 Gd2 Gd1 31.70(5) 3_666 3_666 ?
O9 Gd2 Gd1 99.88(5) . 3_666 ?
O4 Gd2 Gd1 95.01(5) . 3_666 ?
O3 Gd2 Gd1 95.21(5) . 3_666 ?
O5 Gd2 Gd1 117.13(5) . 3_666 ?
Cl4 Gd2 Gd1 171.618(15) . 3_666 ?
Cl2 Gd2 Gd1 45.272(15) 3_666 3_666 ?
Gd2 Gd2 Gd1 63.265(6) 3_666 3_666 ?
Gd1 Gd2 Gd1 126.945(6) . 3_666 ?
Gd2 Cl2 Gd1 89.48(2) 3_666 . ?
Gd1 Cl4 Gd2 90.38(2) . . ?
C1 O1 C4 107.7(2) . . ?
C1 O1 Gd1 124.96(18) . . ?
C4 O1 Gd1 126.94(19) . . ?
C5 O2 C8 109.4(2) . . ?
C5 O2 Gd1 125.49(18) . . ?
C8 O2 Gd1 124.72(18) . . ?
C12 O3 C9 108.8(2) . . ?
C12 O3 Gd2 124.30(18) . . ?
C9 O3 Gd2 124.82(18) . . ?
C16 O4 C13 109.0(2) . . ?
C16 O4 Gd2 125.06(16) . . ?
C13 O4 Gd2 125.35(16) . . ?
C17 O5 C20 109.4(2) . . ?
C17 O5 Gd2 123.38(18) . . ?
C20 O5 Gd2 125.83(17) . . ?
O9 O8 Gd1 71.24(10) . . ?
O9 O8 Gd2 71.29(10) . 3_666 ?
Gd1 O8 Gd2 116.67(8) . 3_666 ?
O9 O8 Gd2 71.94(10) . . ?
Gd1 O8 Gd2 115.98(8) . . ?
Gd2 O8 Gd2 97.97(7) 3_666 . ?
O8 O9 Gd1 70.73(10) . . ?
O8 O9 Gd2 71.08(10) . 3_666 ?
Gd1 O9 Gd2 116.27(8) . 3_666 ?
O8 O9 Gd2 70.58(10) . . ?
Gd1 O9 Gd2 114.97(8) . . ?
Gd2 O9 Gd2 97.36(7) 3_666 . ?
O1 C1 C2 104.5(3) . . ?
O1 C1 H1A 110.8 . . ?
C2 C1 H1A 110.8 . . ?
O1 C1 H1B 110.8 . . ?
C2 C1 H1B 110.8 . . ?
H1A C1 H1B 108.9 . . ?
C1 C2 C3 103.0(3) . . ?
C1 C2 H2A 111.2 . . ?
C3 C2 H2A 111.2 . . ?
C1 C2 H2B 111.2 . . ?
C3 C2 H2B 111.2 . . ?
H2A C2 H2B 109.1 . . ?
C4 C3 C2 104.8(3) . . ?
C4 C3 H3A 110.8 . . ?
C2 C3 H3A 110.8 . . ?
C4 C3 H3B 110.8 . . ?
C2 C3 H3B 110.8 . . ?
H3A C3 H3B 108.9 . . ?
O1 C4 C3 107.0(3) . . ?
O1 C4 H4A 110.3 . . ?
C3 C4 H4A 110.3 . . ?
O1 C4 H4B 110.3 . . ?
C3 C4 H4B 110.3 . . ?
H4A C4 H4B 108.6 . . ?
O2 C5 C6 105.6(3) . . ?
O2 C5 H5A 110.6 . . ?
C6 C5 H5A 110.6 . . ?
O2 C5 H5B 110.6 . . ?
C6 C5 H5B 110.6 . . ?
H5A C5 H5B 108.8 . . ?
C7 C6 C5 103.1(3) . . ?
C7 C6 H6A 111.2 . . ?
C5 C6 H6A 111.2 . . ?
C7 C6 H6B 111.2 . . ?
C5 C6 H6B 111.2 . . ?
H6A C6 H6B 109.1 . . ?
C8 C7 C6 103.4(3) . . ?
C8 C7 H7A 111.1 . . ?
C6 C7 H7A 111.1 . . ?
C8 C7 H7B 111.1 . . ?
C6 C7 H7B 111.1 . . ?
H7A C7 H7B 109.1 . . ?
O2 C8 C7 106.7(3) . . ?
O2 C8 H8A 110.4 . . ?
C7 C8 H8A 110.4 . . ?
O2 C8 H8B 110.4 . . ?
C7 C8 H8B 110.4 . . ?
H8A C8 H8B 108.6 . . ?
O3 C9 C10 106.9(3) . . ?
O3 C9 H9A 110.3 . . ?
C10 C9 H9A 110.3 . . ?
O3 C9 H9B 110.3 . . ?
C10 C9 H9B 110.3 . . ?
H9A C9 H9B 108.6 . . ?
C9 C10 C11 104.7(3) . . ?
C9 C10 H10A 110.8 . . ?
C11 C10 H10A 110.8 . . ?
C9 C10 H10B 110.8 . . ?
C11 C10 H10B 110.8 . . ?
H10A C10 H10B 108.9 . . ?
C12 C11 C10 104.0(3) . . ?
C12 C11 H11A 110.9 . . ?
C10 C11 H11A 110.9 . . ?
C12 C11 H11B 110.9 . . ?
C10 C11 H11B 110.9 . . ?
H11A C11 H11B 109.0 . . ?
O3 C12 C11 106.0(3) . . ?
O3 C12 H12A 110.5 . . ?
C11 C12 H12A 110.5 . . ?
O3 C12 H12B 110.5 . . ?
C11 C12 H12B 110.5 . . ?
H12A C12 H12B 108.7 . . ?
O4 C13 C14 105.8(2) . . ?
O4 C13 H13A 110.6 . . ?
C14 C13 H13A 110.6 . . ?
O4 C13 H13B 110.6 . . ?
C14 C13 H13B 110.6 . . ?
H13A C13 H13B 108.7 . . ?
C13 C14 C15 103.9(3) . . ?
C13 C14 H14A 111.0 . . ?
C15 C14 H14A 111.0 . . ?
C13 C14 H14B 111.0 . . ?
C15 C14 H14B 111.0 . . ?
H14A C14 H14B 109.0 . . ?
C16 C15 C14 102.0(3) . . ?
C16 C15 H15A 111.4 . . ?
C14 C15 H15A 111.4 . . ?
C16 C15 H15B 111.4 . . ?
C14 C15 H15B 111.4 . . ?
H15A C15 H15B 109.2 . . ?
O4 C16 C15 103.9(2) . . ?
O4 C16 H16A 111.0 . . ?
C15 C16 H16A 111.0 . . ?
O4 C16 H16B 111.0 . . ?
C15 C16 H16B 111.0 . . ?
H16A C16 H16B 109.0 . . ?
O5 C17 C18 106.5(3) . . ?
O5 C17 H17A 110.4 . . ?
C18 C17 H17A 110.4 . . ?
O5 C17 H17B 110.4 . . ?
C18 C17 H17B 110.4 . . ?
H17A C17 H17B 108.6 . . ?
C17 C18 C19 101.8(3) . . ?
C17 C18 H18A 111.4 . . ?
C19 C18 H18A 111.4 . . ?
C17 C18 H18B 111.4 . . ?
C19 C18 H18B 111.4 . . ?
H18A C18 H18B 109.3 . . ?
C20 C19 C18 102.5(3) . . ?
C20 C19 H19A 111.3 . . ?
C18 C19 H19A 111.3 . . ?
C20 C19 H19B 111.3 . . ?
C18 C19 H19B 111.3 . . ?
H19A C19 H19B 109.2 . . ?
O5 C20 C19 104.6(3) . . ?
O5 C20 H20A 110.8 . . ?
C19 C20 H20A 110.8 . . ?
O5 C20 H20B 110.8 . . ?
C19 C20 H20B 110.8 . . ?
H20A C20 H20B 108.9 . . ?
C24 O6 C21 109.2(3) . . ?
O6 C21 C22 105.5(3) . . ?
O6 C21 H21A 110.6 . . ?
C22 C21 H21A 110.6 . . ?
O6 C21 H21B 110.6 . . ?
C22 C21 H21B 110.6 . . ?
H21A C21 H21B 108.8 . . ?
C21 C22 C23 101.2(3) . . ?
C21 C22 H22A 111.5 . . ?
C23 C22 H22A 111.5 . . ?
C21 C22 H22B 111.5 . . ?
C23 C22 H22B 111.5 . . ?
H22A C22 H22B 109.3 . . ?
C24 C23 C22 102.8(3) . . ?
C24 C23 H23A 111.2 . . ?
C22 C23 H23A 111.2 . . ?
C24 C23 H23B 111.2 . . ?
C22 C23 H23B 111.2 . . ?
H23A C23 H23B 109.1 . . ?
O6 C24 C23 106.7(3) . . ?
O6 C24 H24A 110.4 . . ?
C23 C24 H24A 110.4 . . ?
O6 C24 H24B 110.4 . . ?
C23 C24 H24B 110.4 . . ?
H24A C24 H24B 108.6 . . ?
C28 O7 C25 102.0(15) . . ?
O7 C25 C26 110.6(13) . . ?
O7 C25 H25A 109.5 . . ?
C26 C25 H25A 109.5 . . ?
O7 C25 H25B 109.5 . . ?
C26 C25 H25B 109.5 . . ?
H25A C25 H25B 108.1 . . ?
C27 C26 C25 101.5(12) . . ?
C27 C26 H26A 111.5 . . ?
C25 C26 H26A 111.5 . . ?
C27 C26 H26B 111.5 . . ?
C25 C26 H26B 111.5 . . ?
H26A C26 H26B 109.3 . . ?
C26 C27 C28 104.6(11) . . ?
C26 C27 H27A 110.8 . . ?
C28 C27 H27A 110.8 . . ?
C26 C27 H27B 110.8 . . ?
C28 C27 H27B 110.8 . . ?
H27A C27 H27B 108.9 . . ?
O7 C28 C27 108.3(15) . . ?
O7 C28 H28A 110.0 . . ?
C27 C28 H28A 110.0 . . ?
O7 C28 H28B 110.0 . . ?
C27 C28 H28B 110.0 . . ?
H28A C28 H28B 108.4 . . ?

loop_
_geom_bond_atom_site_label_1
_geom_bond_atom_site_label_2
_geom_bond_distance
_geom_bond_site_symmetry_2
_geom_bond_publ_flag
Gd1 O8 2.3376(19) . ?
Gd1 O9 2.345(2) . ?
Gd1 O1 2.474(2) . ?
Gd1 O2 2.486(2) . ?
Gd1 Cl1 2.6604(7) . ?
Gd1 Cl3 2.6732(7) . ?
Gd1 Cl4 2.8076(7) . ?
Gd1 Cl2 2.8432(7) . ?
Gd1 Gd2 3.9874(3) . ?
Gd1 Gd2 4.0018(4) 3_666 ?
Gd2 O8 2.364(2) 3_666 ?
Gd2 O8 2.365(2) . ?
Gd2 O9 2.367(2) 3_666 ?
Gd2 O9 2.384(2) . ?
Gd2 O4 2.402(2) . ?
Gd2 O3 2.421(2) . ?
Gd2 O5 2.513(2) . ?
Gd2 Cl4 2.8130(7) . ?
Gd2 Cl2 2.8419(7) 3_666 ?
Gd2 Gd2 3.5682(4) 3_666 ?
O1 C1 1.443(4) . ?
O1 C4 1.449(4) . ?
O2 C5 1.443(4) . ?
O2 C8 1.453(4) . ?
O3 C12 1.449(4) . ?
O3 C9 1.459(4) . ?
O4 C16 1.457(3) . ?
O4 C13 1.464(4) . ?
O5 C17 1.447(4) . ?
O5 C20 1.451(4) . ?
O8 O9 1.526(3) . ?
C1 C2 1.503(5) . ?
C1 H1A 0.9900 . ?
C1 H1B 0.9900 . ?
C2 C3 1.516(6) . ?
C2 H2A 0.9900 . ?
C2 H2B 0.9900 . ?
C3 C4 1.511(5) . ?
C3 H3A 0.9900 . ?
C3 H3B 0.9900 . ?
C4 H4A 0.9900 . ?
C4 H4B 0.9900 . ?
C5 C6 1.518(5) . ?
C5 H5A 0.9900 . ?
C5 H5B 0.9900 . ?
C6 C7 1.512(5) . ?
C6 H6A 0.9900 . ?
C6 H6B 0.9900 . ?
C7 C8 1.484(5) . ?
C7 H7A 0.9900 . ?
C7 H7B 0.9900 . ?
C8 H8A 0.9900 . ?
C8 H8B 0.9900 . ?
C9 C10 1.486(5) . ?
C9 H9A 0.9900 . ?
C9 H9B 0.9900 . ?
C10 C11 1.516(6) . ?
C10 H10A 0.9900 . ?
C10 H10B 0.9900 . ?
C11 C12 1.476(5) . ?
C11 H11A 0.9900 . ?
C11 H11B 0.9900 . ?
C12 H12A 0.9900 . ?
C12 H12B 0.9900 . ?
C13 C14 1.523(4) . ?
C13 H13A 0.9900 . ?
C13 H13B 0.9900 . ?
C14 C15 1.526(4) . ?
C14 H14A 0.9900 . ?
C14 H14B 0.9900 . ?
C15 C16 1.510(4) . ?
C15 H15A 0.9900 . ?
C15 H15B 0.9900 . ?
C16 H16A 0.9900 . ?
C16 H16B 0.9900 . ?
C17 C18 1.518(5) . ?
C17 H17A 0.9900 . ?
C17 H17B 0.9900 . ?
C18 C19 1.519(5) . ?
C18 H18A 0.9900 . ?
C18 H18B 0.9900 . ?
C19 C20 1.516(4) . ?
C19 H19A 0.9900 . ?
C19 H19B 0.9900 . ?
C20 H20A 0.9900 . ?
C20 H20B 0.9900 . ?
O6 C24 1.432(5) . ?
O6 C21 1.438(5) . ?
C21 C22 1.506(5) . ?
C21 H21A 0.9900 . ?
C21 H21B 0.9900 . ?
C22 C23 1.527(5) . ?
C22 H22A 0.9900 . ?
C22 H22B 0.9900 . ?
C23 C24 1.516(5) . ?
C23 H23A 0.9900 . ?
C23 H23B 0.9900 . ?
C24 H24A 0.9900 . ?
C24 H24B 0.9900 . ?
O7 C28 1.406(14) . ?
O7 C25 1.422(14) . ?
C25 C26 1.524(17) . ?
C25 H25A 0.9900 . ?
C25 H25B 0.9900 . ?
C26 C27 1.510(16) . ?
C26 H26A 0.9900 . ?
C26 H26B 0.9900 . ?
C27 C28 1.51(2) . ?
C27 H27A 0.9900 . ?
C27 H27B 0.9900 . ?
C28 H28A 0.9900 . ?
C28 H28B 0.9900 . ?

loop_
_geom_hbond_atom_site_label_D
_geom_hbond_atom_site_label_H
_geom_hbond_atom_site_label_A
_geom_hbond_distance_DH
_geom_hbond_distance_HA
_geom_hbond_distance_DA
_geom_hbond_angle_DHA
_geom_hbond_site_symmetry_A
_geom_hbond_publ_flag
C4 H4B Cl3 0.99 2.78 3.445(4) 124.7 . yes
C7 H7A O6 0.99 2.61 3.570(6) 163.7 . yes
C9 H9B Cl1 0.99 2.78 3.711(4) 156.8 . yes
C10 H10B Cl1 0.99 2.78 3.628(5) 144.5 3_656 yes
C12 H12A Cl3 0.99 2.70 3.650(4) 160.4 3_666 yes
C13 H13A Cl3 0.99 2.83 3.813(3) 171.7 . yes
C15 H15B Cl1 0.99 2.83 3.604(4) 135.3 1_565 yes
C24 H24A Cl4 0.99 2.81 3.684(4) 147.4 . yes

loop_
_geom_torsion_atom_site_label_1
_geom_torsion_atom_site_label_2
_geom_torsion_atom_site_label_3
_geom_torsion_atom_site_label_4
_geom_torsion
_geom_torsion_site_symmetry_1
_geom_torsion_site_symmetry_2
_geom_torsion_site_symmetry_3
_geom_torsion_site_symmetry_4
_geom_torsion_publ_flag
Gd2 O8 O9 Gd1 127.99(6) 3_666 . . . ?
Gd2 O8 O9 Gd1 -126.68(6) . . . . ?
Gd1 O8 O9 Gd2 -127.99(6) . . . 3_666 ?
Gd2 O8 O9 Gd2 105.33(6) . . . 3_666 ?
Gd1 O8 O9 Gd2 126.68(6) . . . . ?
Gd2 O8 O9 Gd2 -105.33(6) 3_666 . . . ?
C4 O1 C1 C2 -32.7(3) . . . . ?
Gd1 O1 C1 C2 140.7(2) . . . . ?
O1 C1 C2 C3 36.0(4) . . . . ?
C1 C2 C3 C4 -25.9(4) . . . . ?
C1 O1 C4 C3 15.9(4) . . . . ?
Gd1 O1 C4 C3 -157.3(2) . . . . ?
C2 C3 C4 O1 7.0(4) . . . . ?
C8 O2 C5 C6 -11.3(4) . . . . ?
Gd1 O2 C5 C6 175.9(2) . . . . ?
O2 C5 C6 C7 28.4(4) . . . . ?
C5 C6 C7 C8 -34.5(4) . . . . ?
C5 O2 C8 C7 -10.8(4) . . . . ?
Gd1 O2 C8 C7 162.0(2) . . . . ?
C6 C7 C8 O2 28.4(4) . . . . ?
C12 O3 C9 C10 1.3(4) . . . . ?
Gd2 O3 C9 C10 -162.7(3) . . . . ?
O3 C9 C10 C11 17.3(5) . . . . ?
C9 C10 C11 C12 -29.1(5) . . . . ?
C9 O3 C12 C11 -20.0(4) . . . . ?
Gd2 O3 C12 C11 144.1(3) . . . . ?
C10 C11 C12 O3 30.2(5) . . . . ?
C16 O4 C13 C14 6.0(3) . . . . ?
Gd2 O4 C13 C14 177.27(19) . . . . ?
O4 C13 C14 C15 18.6(3) . . . . ?
C13 C14 C15 C16 -35.0(3) . . . . ?
C13 O4 C16 C15 -28.4(3) . . . . ?
Gd2 O4 C16 C15 160.25(19) . . . . ?
C14 C15 C16 O4 38.9(3) . . . . ?
C20 O5 C17 C18 -6.8(3) . . . . ?
Gd2 O5 C17 C18 -173.94(19) . . . . ?
O5 C17 C18 C19 28.2(3) . . . . ?
C17 C18 C19 C20 -38.2(3) . . . . ?
C17 O5 C20 C19 -17.7(3) . . . . ?
Gd2 O5 C20 C19 149.0(2) . . . . ?
C18 C19 C20 O5 35.0(3) . . . . ?
C24 O6 C21 C22 -22.4(4) . . . . ?
O6 C21 C22 C23 36.2(4) . . . . ?
C21 C22 C23 C24 -35.9(4) . . . . ?
C21 O6 C24 C23 -1.2(4) . . . . ?
C22 C23 C24 O6 23.8(4) . . . . ?
C28 O7 C25 C26 33.1(15) . . . . ?
O7 C25 C26 C27 -17(2) . . . . ?
C25 C26 C27 C28 -6(3) . . . . ?
C25 O7 C28 C27 -36.4(19) . . . . ?
C26 C27 C28 O7 27(3) . . . . ?
